data_7160632
loop_
_publ_author_name
'Aguilar-Ram&#xed;rez, Enrique'
'Rivera-Ch&#xe1;vez, Jos&#xe9;'
'Miranda-Rosas, Mario Yair'
'Mart&#xed;nez-Otero, Diego'

_publ_section_title
;
 DMSO enhances the biosynthesis of epoxyquinols in <i>Pestalotiopsis</i>
 sp. (strain IQ-011) and yields new [4 + 2] cycloaddition dimers.
;
_journal_issue 18
_journal_name_full 'Organic &amp; biomolecular chemistry'
_journal_page_first 4525
_journal_page_last 4536
_journal_paper_doi 10.1039/d5ob00115c
_journal_volume 23
_journal_year 2025
_chemical_absolute_configuration rmad
_chemical_formula_moiety 'C38 H52 O10'
_chemical_formula_sum 'C38 H52 O10'
_chemical_formula_weight 668.79
_space_group_crystal_system trigonal
_space_group_IT_number 154
_space_group_name_Hall 'P 32 2"'
_space_group_name_H-M_alt 'P 32 2 1'
_atom_sites_solution_hydrogens geom
_atom_sites_solution_primary direct
_atom_sites_solution_secondary difmap
_audit_creation_method SHELXL-2019/3
_audit_update_record
;
2024-11-19 deposited with the CCDC.	2025-04-07 downloaded from the CCDC.
;
_cell_angle_alpha 90
_cell_angle_beta 90
_cell_angle_gamma 120
_cell_formula_units_Z 6
_cell_length_a 10.9462(6)
_cell_length_b 10.9462(6)
_cell_length_c 50.685(4)
_cell_measurement_reflns_used 9908
_cell_measurement_temperature 100(2)
_cell_measurement_theta_max 71.48
_cell_measurement_theta_min 2.62
_cell_volume 5259.4(6)
_computing_cell_refinement 'Bruker SAINT'
_computing_data_collection 'Bruker APEX2'
_computing_data_reduction 'Bruker SAINT'
_computing_molecular_graphics 'Bruker SHELXTL'
_computing_publication_material 'Bruker SHELXTL'
_computing_structure_refinement 'SHELXL-2019/2 (Sheldrick, 2019)'
_computing_structure_solution 'SHELXS-97 (Sheldrick 2008)'
_diffrn_ambient_temperature 100(2)
_diffrn_measured_fraction_theta_full 0.999
_diffrn_measured_fraction_theta_max 0.999
_diffrn_measurement_device_type 'Bruker APEX-II CCD'
_diffrn_measurement_method '\w scans'
_diffrn_radiation_monochromator mirrors
_diffrn_radiation_type CuK\a
_diffrn_radiation_wavelength 1.54178
_diffrn_reflns_av_R_equivalents 0.0626
_diffrn_reflns_av_unetI/netI 0.0487
_diffrn_reflns_Laue_measured_fraction_full 0.999
_diffrn_reflns_Laue_measured_fraction_max 0.999
_diffrn_reflns_limit_h_max 13
_diffrn_reflns_limit_h_min -11
_diffrn_reflns_limit_k_max 12
_diffrn_reflns_limit_k_min -13
_diffrn_reflns_limit_l_max 61
_diffrn_reflns_limit_l_min -47
_diffrn_reflns_number 37666
_diffrn_reflns_point_group_measured_fraction_full 0.999
_diffrn_reflns_point_group_measured_fraction_max 0.998
_diffrn_reflns_theta_full 67.679
_diffrn_reflns_theta_max 69.108
_diffrn_reflns_theta_min 2.615
_diffrn_source 'Incoatec ImuS'
_exptl_absorpt_coefficient_mu 0.740
_exptl_absorpt_correction_T_max 0.7535
_exptl_absorpt_correction_T_min 0.5863
_exptl_absorpt_correction_type multi-scan
_exptl_absorpt_process_details
; 
 SADABS 2016/2: Krause, L., Herbst-Irmer, R., Sheldrick G.M. & Stalke D., 
 J. Appl. Cryst. 48 (2015) 3-10 
;
_exptl_crystal_colour colourless
_exptl_crystal_density_diffrn 1.267
_exptl_crystal_description Prism
_exptl_crystal_F_000 2160
_exptl_crystal_size_max 0.610
_exptl_crystal_size_mid 0.551
_exptl_crystal_size_min 0.216
_refine_diff_density_max 0.488
_refine_diff_density_min -0.603
_refine_diff_density_rms 0.097
_refine_ls_abs_structure_details
; 
 Flack x determined using 1826 quotients [(I+)-(I-)]/[(I+)+(I-)] 
 (Parsons, Flack and Wagner, Acta Cryst. B69 (2013) 249-259). 
;
_refine_ls_abs_structure_Flack 0.21(10)
_refine_ls_extinction_coef 0.00060(12)
_refine_ls_extinction_expression Fc^*^=kFc[1+0.001xFc^2^\l^3^/sin(2\q)]^-1/4^
_refine_ls_extinction_method 'SHELXL-2019/2 (Sheldrick 2019)'
_refine_ls_goodness_of_fit_ref 1.098
_refine_ls_hydrogen_treatment mixed
_refine_ls_matrix_type full
_refine_ls_number_parameters 591
_refine_ls_number_reflns 6530
_refine_ls_number_restraints 678
_refine_ls_restrained_S_all 1.061
_refine_ls_R_factor_all 0.1353
_refine_ls_R_factor_gt 0.1256
_refine_ls_shift/su_max 0.000
_refine_ls_shift/su_mean 0.000
_refine_ls_structure_factor_coef Fsqd
_refine_ls_weighting_details 'w=1/[\s^2^(Fo^2^)+(0.0396P)^2^+36.2683P] where P=(Fo^2^+2Fc^2^)/3'
_refine_ls_weighting_scheme calc
_refine_ls_wR_factor_gt 0.2737
_refine_ls_wR_factor_ref 0.2785
_reflns_Friedel_coverage 0.716
_reflns_Friedel_fraction_full 0.998
_reflns_Friedel_fraction_max 0.997
_reflns_number_gt 5590
_reflns_number_total 6530
_reflns_threshold_expression 'I > 2\s(I)'
_cod_data_source_file d5ob00115c3.cif
_cod_data_source_block 055RCJA24_01005_02_02_100K_0m
_cod_depositor_comments
;
The following automatic conversions were performed:

data item '_chemical_absolute_configuration' value 'RMAD' was changed
to 'rmad' in accordance with the
/home/data/users/saulius/crontab/automatic-downloads/current/RSC/lib/dictionaries/cif_core.dic
dictionary named 'cif_core.dic' version 2.4.2 last updated on
2011-04-26.

Automatic conversion script
Id: cif_fix_values 8170 2020-07-09 18:12:32Z antanas 
;
_cod_original_cell_volume 5259.4(7)
_cod_database_code 7160632
_shelx_shelxl_version_number 2019/3
_shelx_space_group_comment
; 
The symmetry employed for this shelxl refinement is uniquely defined 
by the following loop, which should always be used as a source of 
symmetry information in preference to the above space-group names. 
They are only intended as comments. 
;
_shelx_estimated_absorpt_t_min 0.661
_shelx_estimated_absorpt_t_max 0.856

loop_
_space_group_symop_operation_xyz
'x, y, z'
'-y, x-y, z+2/3'
'-x+y, -x, z+1/3'
'y, x, -z'
'x-y, -y, -z+1/3'
'-x, -x+y, -z+2/3'

loop_
_atom_site_label
_atom_site_type_symbol
_atom_site_fract_x
_atom_site_fract_y
_atom_site_fract_z
_atom_site_U_iso_or_equiv
_atom_site_adp_type
_atom_site_occupancy
_atom_site_site_symmetry_order
_atom_site_calc_flag
_atom_site_refinement_flags_posn
_atom_site_refinement_flags_adp
_atom_site_refinement_flags_occupancy
_atom_site_disorder_assembly
_atom_site_disorder_group
O1 O 0.3686(8) 0.8035(7) 0.40415(14) 0.0426(18) Uani 1 1 d . . . . .
O2 O 0.5517(7) 0.7147(7) 0.33611(13) 0.0321(15) Uani 1 1 d . . . . .
O3 O 0.1818(8) 0.6008(9) 0.31860(15) 0.049(2) Uani 1 1 d . . . . .
O4 O 0.0932(8) 0.3271(7) 0.36252(15) 0.0446(18) Uani 1 1 d . . . . .
O5 O 0.5772(10) 0.6588(9) 0.26511(14) 0.049(2) Uani 1 1 d . . . . .
H5A H 0.605(15) 0.608(14) 0.2621(12) 0.074 Uiso 1 1 calc R U . . .
O7 O 0.7942(8) 0.9671(8) 0.44951(13) 0.0411(17) Uani 1 1 d . . . . .
O8 O 0.7681(8) 0.9285(7) 0.37714(14) 0.0391(17) Uani 1 1 d . . . . .
O9 O 0.6143(9) 0.5624(8) 0.38440(16) 0.051(2) Uani 1 1 d . . . . .
O10 O 0.9254(8) 1.2198(8) 0.40724(15) 0.0444(19) Uani 1 1 d . . . . .
H10 H 0.973(12) 1.252(14) 0.394(2) 0.067 Uiso 1 1 calc R U . . .
C1 C 0.4615(11) 0.7758(10) 0.3878(2) 0.036(2) Uani 1 1 d . . . . .
H1 H 0.541653 0.865762 0.380897 0.044 Uiso 1 1 calc R U . . .
C2 C 0.3744(12) 0.6804(10) 0.3655(2) 0.036(2) Uani 1 1 d . . . . .
C3 C 0.4232(12) 0.7167(12) 0.3373(2) 0.039(2) Uani 1 1 d . . . . .
H3 H 0.442627 0.814437 0.333402 0.047 Uiso 1 1 calc R U . . .
C4 C 0.3237(12) 0.6187(12) 0.3171(2) 0.042(3) Uani 1 1 d . . . . .
C5 C 0.1986(12) 0.4823(12) 0.3263(2) 0.045(3) Uani 1 1 d . . . . .
H5 H 0.161439 0.400541 0.313899 0.054 Uiso 1 1 calc R U . . .
C6 C 0.1744(10) 0.4485(9) 0.3555(2) 0.034(2) Uani 1 1 d . U . . .
C7 C 0.2640(10) 0.5633(9) 0.3736(2) 0.030(2) Uani 1 1 d . . . . .
C8 C 0.246(4) 0.545(3) 0.4039(7) 0.0489(12) Uani 0.563(8) 1 d D U P A 1
H8 H 0.160865 0.455375 0.409567 0.059 Uiso 0.563(8) 1 calc R U P A 1
C9 C 0.242(2) 0.679(3) 0.4114(5) 0.0486(12) Uani 0.563(8) 1 d D U P A 1
H9 H 0.240003 0.679449 0.431163 0.058 Uiso 0.563(8) 1 calc R U P A 1
C10 C 0.101(2) 0.676(2) 0.4021(4) 0.0484(13) Uani 0.563(8) 1 d D U P A 1
H10A H 0.070353 0.636914 0.384172 0.058 Uiso 0.563(8) 1 calc R U P A 1
H10B H 0.106231 0.768623 0.403717 0.058 Uiso 0.563(8) 1 calc R U P A 1
C11 C 0.003(2) 0.560(2) 0.4265(4) 0.0485(13) Uani 0.563(8) 1 d D U P A 1
H11A H -0.027928 0.461951 0.421334 0.058 Uiso 0.563(8) 1 calc R U P A 1
H11B H 0.056525 0.582413 0.443197 0.058 Uiso 0.563(8) 1 calc R U P A 1
C12 C -0.119(2) 0.583(2) 0.4290(4) 0.0486(14) Uani 0.563(8) 1 d D U P A 1
H12A H -0.203379 0.492587 0.433911 0.058 Uiso 0.563(8) 1 calc R U P A 1
H12B H -0.138183 0.610717 0.411498 0.058 Uiso 0.563(8) 1 calc R U P A 1
C13 C -0.102(3) 0.694(2) 0.4489(4) 0.0486(15) Uani 0.563(8) 1 d D U P A 1
H13A H -0.165935 0.729322 0.443864 0.058 Uiso 0.563(8) 1 calc R U P A 1
H13B H -0.004158 0.773994 0.447525 0.058 Uiso 0.563(8) 1 calc R U P A 1
C14 C -0.130(3) 0.647(2) 0.4778(4) 0.0490(19) Uani 0.563(8) 1 d D U P A 1
H14A H -0.140264 0.717547 0.488112 0.074 Uiso 0.563(8) 1 calc R U P A 1
H14B H -0.051236 0.638829 0.484741 0.074 Uiso 0.563(8) 1 calc R U P A 1
H14C H -0.217288 0.555894 0.479049 0.074 Uiso 0.563(8) 1 calc R U P A 1
C8' C 0.389(4) 0.555(4) 0.4110(4) 0.0495(12) Uani 0.563(8) 1 d D U P A 1
H8' H 0.395230 0.487919 0.398404 0.059 Uiso 0.563(8) 1 calc R U P A 1
C9' C 0.393(2) 0.494(2) 0.4388(4) 0.0501(12) Uani 0.563(8) 1 d D U P A 1
H9' H 0.293417 0.420847 0.442771 0.060 Uiso 0.563(8) 1 calc R U P A 1
C10' C 0.477(2) 0.422(2) 0.4418(4) 0.0506(13) Uani 0.563(8) 1 d D U P A 1
H10C H 0.577819 0.488663 0.437768 0.061 Uiso 0.563(8) 1 calc R U P A 1
H10D H 0.442408 0.341423 0.429475 0.061 Uiso 0.563(8) 1 calc R U P A 1
C11' C 0.461(2) 0.370(2) 0.4712(4) 0.0514(13) Uani 0.563(8) 1 d D U P A 1
H11C H 0.363420 0.331479 0.478012 0.062 Uiso 0.563(8) 1 calc R U P A 1
H11D H 0.529304 0.442577 0.483299 0.062 Uiso 0.563(8) 1 calc R U P A 1
C12' C 0.499(2) 0.2460(19) 0.4646(4) 0.0518(14) Uani 0.563(8) 1 d D U P A 1
H12C H 0.539747 0.261327 0.446636 0.062 Uiso 0.563(8) 1 calc R U P A 1
H12D H 0.570906 0.252761 0.477232 0.062 Uiso 0.563(8) 1 calc R U P A 1
C13' C 0.373(2) 0.102(2) 0.4661(4) 0.0517(15) Uani 0.563(8) 1 d D U P A 1
H13C H 0.319293 0.077848 0.449341 0.062 Uiso 0.563(8) 1 calc R U P A 1
H13D H 0.309952 0.096738 0.480638 0.062 Uiso 0.563(8) 1 calc R U P A 1
C14' C 0.433(2) -0.001(2) 0.4714(5) 0.0518(19) Uani 0.563(8) 1 d D U P A 1
H14D H 0.356530 -0.098544 0.469311 0.078 Uiso 0.563(8) 1 calc R U P A 1
H14E H 0.470144 0.013665 0.489366 0.078 Uiso 0.563(8) 1 calc R U P A 1
H14F H 0.508010 0.019217 0.458733 0.078 Uiso 0.563(8) 1 calc R U P A 1
O6 O 0.4334(16) 0.5992(15) 0.4596(3) 0.0500(13) Uani 0.563(8) 1 d D U P A 1
C1' C 0.547(2) 0.728(2) 0.4535(5) 0.0501(15) Uani 0.563(8) 1 d D U P A 1
H1' H 0.600646 0.785663 0.467837 0.060 Uiso 0.563(8) 1 calc R U P A 1
C8A C 0.255(5) 0.552(5) 0.4026(8) 0.0489(12) Uani 0.437(8) 1 d D U P A 2
H8A H 0.169222 0.460621 0.407369 0.059 Uiso 0.437(8) 1 calc R U P A 2
C9A C 0.249(3) 0.671(3) 0.4173(6) 0.0487(12) Uani 0.437(8) 1 d D U P A 2
H9A H 0.265245 0.668247 0.436688 0.058 Uiso 0.437(8) 1 calc R U P A 2
C10A C 0.129(2) 0.698(3) 0.4118(5) 0.0485(13) Uani 0.437(8) 1 d D U P A 2
H10E H 0.146050 0.743746 0.394229 0.058 Uiso 0.437(8) 1 calc R U P A 2
H10F H 0.135362 0.768800 0.424848 0.058 Uiso 0.437(8) 1 calc R U P A 2
C11A C -0.037(3) 0.566(3) 0.4121(5) 0.0484(13) Uani 0.437(8) 1 d D U P A 2
H11E H -0.099578 0.585972 0.400943 0.058 Uiso 0.437(8) 1 calc R U P A 2
H11F H -0.044587 0.475826 0.406587 0.058 Uiso 0.437(8) 1 calc R U P A 2
C12A C -0.067(3) 0.569(3) 0.4419(5) 0.0484(14) Uani 0.437(8) 1 d D U P A 2
H12E H -0.158398 0.484555 0.446456 0.058 Uiso 0.437(8) 1 calc R U P A 2
H12F H 0.007670 0.564751 0.452328 0.058 Uiso 0.437(8) 1 calc R U P A 2
C13A C -0.071(4) 0.701(3) 0.4491(5) 0.0486(15) Uani 0.437(8) 1 d D U P A 2
H13E H -0.136227 0.710707 0.436770 0.058 Uiso 0.437(8) 1 calc R U P A 2
H13F H 0.024150 0.783841 0.446244 0.058 Uiso 0.437(8) 1 calc R U P A 2
C14A C -0.117(3) 0.708(3) 0.4774(5) 0.049(2) Uani 0.437(8) 1 d D U P A 2
H14G H -0.147968 0.777517 0.478427 0.073 Uiso 0.437(8) 1 calc R U P A 2
H14H H -0.037660 0.734423 0.489431 0.073 Uiso 0.437(8) 1 calc R U P A 2
H14I H -0.195348 0.614722 0.482413 0.073 Uiso 0.437(8) 1 calc R U P A 2
C8" C 0.387(5) 0.549(5) 0.4134(5) 0.0495(12) Uani 0.437(8) 1 d D U P A 2
H8" H 0.393512 0.471465 0.404057 0.059 Uiso 0.437(8) 1 calc R U P A 2
C9" C 0.369(3) 0.514(2) 0.4442(5) 0.0501(12) Uani 0.437(8) 1 d D U P A 2
H9" H 0.268669 0.440911 0.447601 0.060 Uiso 0.437(8) 1 calc R U P A 2
C10" C 0.460(3) 0.453(2) 0.4515(5) 0.0507(13) Uani 0.437(8) 1 d D U P A 2
H10G H 0.509706 0.498873 0.468132 0.061 Uiso 0.437(8) 1 calc R U P A 2
H10H H 0.533599 0.481221 0.437701 0.061 Uiso 0.437(8) 1 calc R U P A 2
C11" C 0.392(3) 0.295(2) 0.4553(5) 0.0514(13) Uani 0.437(8) 1 d D U P A 2
H11G H 0.384726 0.248030 0.438161 0.062 Uiso 0.437(8) 1 calc R U P A 2
H11H H 0.295983 0.256253 0.462688 0.062 Uiso 0.437(8) 1 calc R U P A 2
C12" C 0.492(3) 0.268(2) 0.4756(5) 0.0516(14) Uani 0.437(8) 1 d D U P A 2
H12G H 0.589203 0.331897 0.469241 0.062 Uiso 0.437(8) 1 calc R U P A 2
H12H H 0.484255 0.309059 0.492515 0.062 Uiso 0.437(8) 1 calc R U P A 2
C13" C 0.492(3) 0.137(2) 0.4835(5) 0.0520(15) Uani 0.437(8) 1 d D U P A 2
H13G H 0.481534 0.125126 0.502860 0.062 Uiso 0.437(8) 1 calc R U P A 2
H13H H 0.584075 0.145537 0.478638 0.062 Uiso 0.437(8) 1 calc R U P A 2
C14" C 0.370(3) 0.004(3) 0.4696(6) 0.053(2) Uani 0.437(8) 1 d D U P A 2
H14J H 0.286856 0.015105 0.468039 0.079 Uiso 0.437(8) 1 calc R U P A 2
H14K H 0.345667 -0.080624 0.480105 0.079 Uiso 0.437(8) 1 calc R U P A 2
H14L H 0.400346 -0.006767 0.451973 0.079 Uiso 0.437(8) 1 calc R U P A 2
O6A O 0.403(2) 0.6377(19) 0.4602(4) 0.0502(13) Uani 0.437(8) 1 d D U P A 2
C1" C 0.527(3) 0.755(3) 0.4534(7) 0.0501(15) Uani 0.437(8) 1 d D U P A 2
H1" H 0.573964 0.824562 0.466639 0.060 Uiso 0.437(8) 1 calc R U P A 2
C15 C 0.3775(10) 0.6302(11) 0.2899(2) 0.035(2) Uani 1 1 d . . . . .
H15A H 0.390345 0.717572 0.281457 0.042 Uiso 1 1 calc R U . . .
H15B H 0.309059 0.548666 0.279216 0.042 Uiso 1 1 calc R U . . .
C16 C 0.5196(12) 0.6333(12) 0.29110(19) 0.038(2) Uani 1 1 d . . . . .
H16 H 0.502754 0.539304 0.297255 0.045 Uiso 1 1 calc R U . . .
C17 C 0.6205(11) 0.7478(10) 0.3105(2) 0.033(2) Uani 1 1 d . . . . .
C18 C 0.6664(12) 0.8971(11) 0.3019(2) 0.047(3) Uani 1 1 d . . . . .
H18A H 0.718739 0.917414 0.285275 0.070 Uiso 1 1 calc R U . . .
H18B H 0.727058 0.963443 0.315487 0.070 Uiso 1 1 calc R U . . .
H18C H 0.583037 0.907073 0.299364 0.070 Uiso 1 1 calc R U . . .
C19 C 0.7524(12) 0.7335(14) 0.3152(2) 0.050(3) Uani 1 1 d . . . . .
H19A H 0.802017 0.746009 0.298450 0.076 Uiso 1 1 calc R U . . .
H19B H 0.723452 0.639794 0.322368 0.076 Uiso 1 1 calc R U . . .
H19C H 0.815312 0.805819 0.327757 0.076 Uiso 1 1 calc R U . . .
C2' C 0.5873(14) 0.7799(12) 0.4295(2) 0.046(3) Uani 1 1 d . . . . .
C3' C 0.7175(11) 0.9241(10) 0.42502(19) 0.037(2) Uani 1 1 d . . . . .
H3' H 0.686277 0.992971 0.420347 0.045 Uiso 1 1 calc R U . . .
C4' C 0.8169(11) 0.9287(9) 0.40399(19) 0.034(2) Uani 1 1 d . . . . .
C5' C 0.7685(12) 0.8031(12) 0.3861(2) 0.043(3) Uani 1 1 d . . . . .
H5' H 0.844081 0.787310 0.378658 0.051 Uiso 1 1 calc R U . . .
C6' C 0.6307(13) 0.6765(11) 0.3903(2) 0.043(3) Uani 1 1 d . . . . .
C7' C 0.5178(10) 0.6936(10) 0.4052(2) 0.034(2) Uani 1 1 d . . . . .
C15' C 0.9687(11) 1.0258(11) 0.4095(2) 0.043(3) Uani 1 1 d . . . . .
H15C H 1.022614 1.053537 0.392810 0.052 Uiso 1 1 calc R U . . .
H15D H 1.005989 0.977770 0.420742 0.052 Uiso 1 1 calc R U . . .
C16' C 0.9857(12) 1.1537(11) 0.4233(2) 0.043(3) Uani 1 1 d . . . . .
H16' H 1.088048 1.221561 0.426426 0.051 Uiso 1 1 calc R U . . .
C17' C 0.9067(13) 1.1120(10) 0.4499(2) 0.045(3) Uani 1 1 d . . . . .
C18' C 0.8483(15) 1.2060(11) 0.4581(2) 0.056(3) Uani 1 1 d . . . . .
H18D H 0.923191 1.304992 0.457219 0.084 Uiso 1 1 calc R U . . .
H18E H 0.812721 1.183131 0.476271 0.084 Uiso 1 1 calc R U . . .
H18F H 0.771156 1.190581 0.446282 0.084 Uiso 1 1 calc R U . . .
C19' C 1.0020(15) 1.1088(14) 0.4712(2) 0.067(4) Uani 1 1 d . . . . .
H19D H 1.036024 1.044899 0.465844 0.100 Uiso 1 1 calc R U . . .
H19E H 0.949236 1.075490 0.487711 0.100 Uiso 1 1 calc R U . . .
H19F H 1.082595 1.203945 0.473682 0.100 Uiso 1 1 calc R U . . .

loop_
_atom_site_aniso_label
_atom_site_aniso_U_11
_atom_site_aniso_U_22
_atom_site_aniso_U_33
_atom_site_aniso_U_23
_atom_site_aniso_U_13
_atom_site_aniso_U_12
O1 0.045(4) 0.026(4) 0.053(4) 0.006(3) 0.020(3) 0.015(3)
O2 0.032(4) 0.030(4) 0.043(4) 0.006(3) 0.004(3) 0.022(3)
O3 0.039(4) 0.061(5) 0.054(5) 0.009(4) -0.002(4) 0.030(4)
O4 0.040(4) 0.032(4) 0.064(5) -0.002(3) 0.001(4) 0.019(4)
O5 0.073(6) 0.059(5) 0.037(4) 0.008(4) 0.009(4) 0.049(5)
O7 0.049(5) 0.031(4) 0.041(4) -0.004(3) -0.006(3) 0.018(4)
O8 0.042(4) 0.025(4) 0.042(4) 0.006(3) 0.003(3) 0.010(3)
O9 0.067(6) 0.032(4) 0.062(5) -0.005(4) -0.011(4) 0.031(4)
O10 0.045(5) 0.027(4) 0.052(4) 0.008(3) -0.003(4) 0.012(4)
C1 0.042(6) 0.022(5) 0.045(6) -0.001(4) 0.012(5) 0.017(4)
C2 0.045(6) 0.027(5) 0.044(6) 0.003(4) 0.007(5) 0.022(5)
C3 0.042(6) 0.042(6) 0.040(6) 0.003(5) 0.005(5) 0.026(5)
C4 0.046(6) 0.042(6) 0.044(6) 0.000(5) -0.004(5) 0.028(5)
C5 0.041(6) 0.043(6) 0.047(6) -0.005(5) -0.004(5) 0.018(5)
C6 0.022(4) 0.013(4) 0.054(5) 0.000(4) 0.002(4) 0.000(4)
C7 0.030(5) 0.015(4) 0.051(6) -0.002(4) 0.000(4) 0.016(4)
C8 0.051(2) 0.034(2) 0.051(2) 0.0045(18) 0.0104(19) 0.0131(18)
C9 0.051(2) 0.034(2) 0.051(2) 0.0043(19) 0.0108(19) 0.0135(18)
C10 0.050(2) 0.034(2) 0.051(2) 0.0040(19) 0.0110(19) 0.0139(19)
C11 0.050(2) 0.034(2) 0.051(2) 0.004(2) 0.011(2) 0.0141(19)
C12 0.050(2) 0.034(2) 0.052(2) 0.004(2) 0.011(2) 0.014(2)
C13 0.050(3) 0.034(2) 0.052(2) 0.004(2) 0.011(2) 0.014(2)
C14 0.051(3) 0.035(3) 0.052(3) 0.004(3) 0.011(3) 0.014(3)
C8' 0.051(2) 0.035(2) 0.051(2) 0.0047(18) 0.0099(18) 0.0124(18)
C9' 0.051(2) 0.035(2) 0.051(2) 0.0049(18) 0.0097(18) 0.0119(18)
C10' 0.051(2) 0.036(2) 0.051(2) 0.0048(19) 0.0097(19) 0.0117(19)
C11' 0.052(2) 0.036(2) 0.052(2) 0.0050(19) 0.010(2) 0.0114(19)
C12' 0.052(2) 0.037(2) 0.052(2) 0.005(2) 0.010(2) 0.011(2)
C13' 0.052(2) 0.037(2) 0.052(2) 0.005(2) 0.010(2) 0.012(2)
C14' 0.051(3) 0.037(3) 0.053(3) 0.005(3) 0.010(3) 0.012(3)
O6 0.051(2) 0.035(2) 0.051(2) 0.0049(19) 0.0096(19) 0.0117(19)
C1' 0.051(2) 0.035(2) 0.051(2) 0.005(2) 0.010(2) 0.012(2)
C8A 0.051(2) 0.034(2) 0.051(2) 0.0045(18) 0.0104(19) 0.0131(18)
C9A 0.051(2) 0.034(2) 0.051(2) 0.0043(19) 0.0107(19) 0.0135(18)
C10A 0.050(2) 0.034(2) 0.051(2) 0.0041(19) 0.0110(19) 0.0139(19)
C11A 0.050(2) 0.034(2) 0.051(2) 0.004(2) 0.011(2) 0.0141(19)
C12A 0.050(2) 0.034(2) 0.051(2) 0.004(2) 0.011(2) 0.014(2)
C13A 0.050(3) 0.035(2) 0.052(2) 0.004(2) 0.011(2) 0.014(2)
C14A 0.050(3) 0.034(3) 0.052(3) 0.004(3) 0.011(3) 0.014(3)
C8" 0.051(2) 0.035(2) 0.051(2) 0.0047(18) 0.0099(18) 0.0124(18)
C9" 0.051(2) 0.035(2) 0.051(2) 0.0049(18) 0.0097(18) 0.0119(18)
C10" 0.051(2) 0.036(2) 0.051(2) 0.0049(18) 0.0096(19) 0.0116(18)
C11" 0.052(2) 0.036(2) 0.052(2) 0.0048(19) 0.010(2) 0.0114(19)
C12" 0.052(2) 0.037(2) 0.052(2) 0.005(2) 0.010(2) 0.011(2)
C13" 0.052(2) 0.037(2) 0.052(2) 0.005(2) 0.010(2) 0.011(2)
C14" 0.052(3) 0.038(3) 0.053(3) 0.005(3) 0.010(3) 0.011(3)
O6A 0.051(2) 0.035(2) 0.051(2) 0.0048(19) 0.0096(19) 0.0116(19)
C1" 0.051(2) 0.035(2) 0.051(2) 0.005(2) 0.010(2) 0.012(2)
C15 0.024(5) 0.031(5) 0.049(6) -0.006(4) -0.009(4) 0.013(4)
C16 0.052(7) 0.039(6) 0.038(5) 0.006(5) 0.007(5) 0.035(5)
C17 0.033(5) 0.025(5) 0.048(6) 0.005(4) 0.007(4) 0.019(4)
C18 0.041(6) 0.035(6) 0.049(6) 0.013(5) 0.004(5) 0.008(5)
C19 0.039(6) 0.073(9) 0.053(6) 0.015(6) 0.015(5) 0.038(7)
C2' 0.060(8) 0.031(6) 0.040(6) -0.006(5) 0.001(5) 0.018(5)
C3' 0.044(6) 0.016(5) 0.042(5) -0.005(4) -0.006(5) 0.007(4)
C4' 0.047(6) 0.010(4) 0.044(5) 0.004(4) -0.001(5) 0.014(4)
C5' 0.047(7) 0.040(6) 0.043(6) 0.007(5) 0.010(5) 0.024(6)
C6' 0.058(7) 0.029(6) 0.039(5) -0.001(4) -0.006(5) 0.019(5)
C7' 0.024(5) 0.017(5) 0.044(5) 0.003(4) -0.002(4) -0.002(4)
C15' 0.025(5) 0.035(6) 0.053(6) 0.004(5) 0.004(5) 0.003(5)
C16' 0.039(6) 0.025(5) 0.058(7) 0.003(5) -0.004(5) 0.011(5)
C17' 0.045(7) 0.017(5) 0.057(7) -0.004(4) -0.016(5) 0.004(5)
C18' 0.078(9) 0.015(5) 0.059(7) -0.002(5) -0.010(6) 0.013(6)
C19' 0.071(10) 0.042(7) 0.062(8) 0.006(6) -0.024(7) 0.010(7)

loop_
_atom_type_symbol
_atom_type_description
_atom_type_scat_dispersion_real
_atom_type_scat_dispersion_imag
_atom_type_scat_source
C C 0.0181 0.0091 'International Tables Vol C Tables 4.2.6.8 and 6.1.1.4'
H H 0.0000 0.0000 'International Tables Vol C Tables 4.2.6.8 and 6.1.1.4'
O O 0.0492 0.0322 'International Tables Vol C Tables 4.2.6.8 and 6.1.1.4'

loop_
_geom_angle_atom_site_label_1
_geom_angle_atom_site_label_2
_geom_angle_atom_site_label_3
_geom_angle
_geom_angle_site_symmetry_1
_geom_angle_site_symmetry_3
_geom_angle_publ_flag
C9 O1 C1 113.2(12) . . ?
C1 O1 C9A 113.7(13) . . ?
C3 O2 C17 115.3(7) . . ?
C5 O3 C4 62.3(7) . . ?
C16 O5 H5A 109.5 . . ?
C3' O7 C17' 114.2(8) . . ?
C5' O8 C4' 62.3(6) . . ?
C16' O10 H10 109.5 . . ?
O1 C1 C2 107.8(9) . . ?
O1 C1 C7' 108.3(8) . . ?
C2 C1 C7' 108.2(8) . . ?
O1 C1 H1 110.8 . . ?
C2 C1 H1 110.8 . . ?
C7' C1 H1 110.8 . . ?
C7 C2 C3 125.9(10) . . ?
C7 C2 C1 113.2(9) . . ?
C3 C2 C1 120.7(9) . . ?
O2 C3 C4 109.6(8) . . ?
O2 C3 C2 105.0(8) . . ?
C4 C3 C2 115.2(10) . . ?
O2 C3 H3 109.0 . . ?
C4 C3 H3 109.0 . . ?
C2 C3 H3 109.0 . . ?
O3 C4 C15 114.0(9) . . ?
O3 C4 C3 114.0(9) . . ?
C15 C4 C3 117.5(10) . . ?
O3 C4 C5 58.4(7) . . ?
C15 C4 C5 119.8(10) . . ?
C3 C4 C5 118.5(9) . . ?
O3 C5 C4 59.4(7) . . ?
O3 C5 C6 113.4(9) . . ?
C4 C5 C6 120.3(9) . . ?
O3 C5 H5 116.9 . . ?
C4 C5 H5 116.9 . . ?
C6 C5 H5 116.9 . . ?
O4 C6 C7 124.0(9) . . ?
O4 C6 C5 119.5(9) . . ?
C7 C6 C5 116.1(8) . . ?
C2 C7 C6 122.4(9) . . ?
C2 C7 C8A 113(2) . . ?
C6 C7 C8A 124(2) . . ?
C2 C7 C8 115.6(16) . . ?
C6 C7 C8 121.5(15) . . ?
C9 C8 C7 101(2) . . ?
C9 C8 C8' 112(2) . . ?
C7 C8 C8' 99(2) . . ?
C9 C8 H8 114.2 . . ?
C7 C8 H8 114.2 . . ?
C8' C8 H8 114.2 . . ?
O1 C9 C8 112(2) . . ?
O1 C9 C10 114.1(16) . . ?
C8 C9 C10 113.2(18) . . ?
O1 C9 H9 105.6 . . ?
C8 C9 H9 105.6 . . ?
C10 C9 H9 105.6 . . ?
C9 C10 C11 92.6(14) . . ?
C9 C10 H10A 113.2 . . ?
C11 C10 H10A 113.2 . . ?
C9 C10 H10B 113.2 . . ?
C11 C10 H10B 113.2 . . ?
H10A C10 H10B 110.5 . . ?
C12 C11 C10 102.9(15) . . ?
C12 C11 H11A 111.2 . . ?
C10 C11 H11A 111.2 . . ?
C12 C11 H11B 111.2 . . ?
C10 C11 H11B 111.2 . . ?
H11A C11 H11B 109.1 . . ?
C11 C12 C13 115.3(19) . . ?
C11 C12 H12A 108.4 . . ?
C13 C12 H12A 108.4 . . ?
C11 C12 H12B 108.4 . . ?
C13 C12 H12B 108.4 . . ?
H12A C12 H12B 107.5 . . ?
C12 C13 C14 116.7(18) . . ?
C12 C13 H13A 108.1 . . ?
C14 C13 H13A 108.1 . . ?
C12 C13 H13B 108.1 . . ?
C14 C13 H13B 108.1 . . ?
H13A C13 H13B 107.3 . . ?
C13 C14 H14A 109.5 . . ?
C13 C14 H14B 109.5 . . ?
H14A C14 H14B 109.5 . . ?
C13 C14 H14C 109.5 . . ?
H14A C14 H14C 109.5 . . ?
H14B C14 H14C 109.5 . . ?
C7' C8' C8 115(2) . . ?
C7' C8' C9' 113(2) . . ?
C8 C8' C9' 115(2) . . ?
C7' C8' H8' 103.8 . . ?
C8 C8' H8' 103.8 . . ?
C9' C8' H8' 103.8 . . ?
O6 C9' C10' 108.7(16) . . ?
O6 C9' C8' 112.3(18) . . ?
C10' C9' C8' 118.1(17) . . ?
O6 C9' H9' 105.6 . . ?
C10' C9' H9' 105.6 . . ?
C8' C9' H9' 105.6 . . ?
C9' C10' C11' 107.4(16) . . ?
C9' C10' H10C 110.2 . . ?
C11' C10' H10C 110.2 . . ?
C9' C10' H10D 110.2 . . ?
C11' C10' H10D 110.2 . . ?
H10C C10' H10D 108.5 . . ?
C10' C11' C12' 94.5(14) . . ?
C10' C11' H11C 112.8 . . ?
C12' C11' H11C 112.8 . . ?
C10' C11' H11D 112.8 . . ?
C12' C11' H11D 112.8 . . ?
H11C C11' H11D 110.3 . . ?
C13' C12' C11' 112.2(17) . . ?
C13' C12' H12C 109.2 . . ?
C11' C12' H12C 109.2 . . ?
C13' C12' H12D 109.2 . . ?
C11' C12' H12D 109.2 . . ?
H12C C12' H12D 107.9 . . ?
C12' C13' C14' 105.5(16) . . ?
C12' C13' H13C 110.6 . . ?
C14' C13' H13C 110.6 . . ?
C12' C13' H13D 110.6 . . ?
C14' C13' H13D 110.6 . . ?
H13C C13' H13D 108.8 . . ?
C13' C14' H14D 109.5 . . ?
C13' C14' H14E 109.5 . . ?
H14D C14' H14E 109.5 . . ?
C13' C14' H14F 109.5 . . ?
H14D C14' H14F 109.5 . . ?
H14E C14' H14F 109.5 . . ?
C1' O6 C9' 114.4(16) . . ?
C2' C1' O6 126(2) . . ?
C2' C1' H1' 117.1 . . ?
O6 C1' H1' 117.1 . . ?
C7 C8A C9A 116(3) . . ?
C7 C8A C8" 109(3) . . ?
C9A C8A C8" 107(2) . . ?
C7 C8A H8A 108.2 . . ?
C9A C8A H8A 108.2 . . ?
C8" C8A H8A 108.2 . . ?
C10A C9A C8A 119(2) . . ?
C10A C9A O1 98.3(19) . . ?
C8A C9A O1 102(3) . . ?
C10A C9A H9A 111.8 . . ?
C8A C9A H9A 111.8 . . ?
O1 C9A H9A 111.8 . . ?
C9A C10A C11A 120(2) . . ?
C9A C10A H10E 107.3 . . ?
C11A C10A H10E 107.3 . . ?
C9A C10A H10F 107.3 . . ?
C11A C10A H10F 107.3 . . ?
H10E C10A H10F 106.9 . . ?
C12A C11A C10A 98.1(18) . . ?
C12A C11A H11E 112.2 . . ?
C10A C11A H11E 112.2 . . ?
C12A C11A H11F 112.2 . . ?
C10A C11A H11F 112.2 . . ?
H11E C11A H11F 109.8 . . ?
C13A C12A C11A 111(2) . . ?
C13A C12A H12E 109.5 . . ?
C11A C12A H12E 109.5 . . ?
C13A C12A H12F 109.5 . . ?
C11A C12A H12F 109.5 . . ?
H12E C12A H12F 108.1 . . ?
C12A C13A C14A 116(2) . . ?
C12A C13A H13E 108.4 . . ?
C14A C13A H13E 108.4 . . ?
C12A C13A H13F 108.4 . . ?
C14A C13A H13F 108.4 . . ?
H13E C13A H13F 107.4 . . ?
C13A C14A H14G 109.5 . . ?
C13A C14A H14H 109.5 . . ?
H14G C14A H14H 109.5 . . ?
C13A C14A H14I 109.5 . . ?
H14G C14A H14I 109.5 . . ?
H14H C14A H14I 109.5 . . ?
C8A C8" C7' 106(3) . . ?
C8A C8" C9" 110(2) . . ?
C7' C8" C9" 116(3) . . ?
C8A C8" H8" 108.3 . . ?
C7' C8" H8" 108.3 . . ?
C9" C8" H8" 108.3 . . ?
O6A C9" C10" 111.0(19) . . ?
O6A C9" C8" 112(2) . . ?
C10" C9" C8" 109(2) . . ?
O6A C9" H9" 108.3 . . ?
C10" C9" H9" 108.3 . . ?
C8" C9" H9" 108.3 . . ?
C9" C10" C11" 119(2) . . ?
C9" C10" H10G 107.6 . . ?
C11" C10" H10G 107.6 . . ?
C9" C10" H10H 107.6 . . ?
C11" C10" H10H 107.6 . . ?
H10G C10" H10H 107.1 . . ?
C10" C11" C12" 106.9(18) . . ?
C10" C11" H11G 110.3 . . ?
C12" C11" H11G 110.3 . . ?
C10" C11" H11H 110.3 . . ?
C12" C11" H11H 110.3 . . ?
H11G C11" H11H 108.6 . . ?
C13" C12" C11" 132(2) . . ?
C13" C12" H12G 104.3 . . ?
C11" C12" H12G 104.3 . . ?
C13" C12" H12H 104.3 . . ?
C11" C12" H12H 104.3 . . ?
H12G C12" H12H 105.6 . . ?
C12" C13" C14" 111(2) . . ?
C12" C13" H13G 109.4 . . ?
C14" C13" H13G 109.4 . . ?
C12" C13" H13H 109.4 . . ?
C14" C13" H13H 109.4 . . ?
H13G C13" H13H 108.0 . . ?
C13" C14" H14J 109.5 . . ?
C13" C14" H14K 109.5 . . ?
H14J C14" H14K 109.5 . . ?
C13" C14" H14L 109.5 . . ?
H14J C14" H14L 109.5 . . ?
H14K C14" H14L 109.5 . . ?
C1" O6A C9" 113.9(19) . . ?
C2' C1" O6A 125(3) . . ?
C2' C1" H1" 117.5 . . ?
O6A C1" H1" 117.5 . . ?
C4 C15 C16 108.5(8) . . ?
C4 C15 H15A 110.0 . . ?
C16 C15 H15A 110.0 . . ?
C4 C15 H15B 110.0 . . ?
C16 C15 H15B 110.0 . . ?
H15A C15 H15B 108.4 . . ?
O5 C16 C15 108.0(8) . . ?
O5 C16 C17 111.3(9) . . ?
C15 C16 C17 110.4(8) . . ?
O5 C16 H16 109.0 . . ?
C15 C16 H16 109.0 . . ?
C17 C16 H16 109.0 . . ?
O2 C17 C18 112.1(8) . . ?
O2 C17 C16 107.2(8) . . ?
C18 C17 C16 114.2(9) . . ?
O2 C17 C19 103.4(8) . . ?
C18 C17 C19 109.3(9) . . ?
C16 C17 C19 110.0(9) . . ?
C17 C18 H18A 109.5 . . ?
C17 C18 H18B 109.5 . . ?
H18A C18 H18B 109.5 . . ?
C17 C18 H18C 109.5 . . ?
H18A C18 H18C 109.5 . . ?
H18B C18 H18C 109.5 . . ?
C17 C19 H19A 109.5 . . ?
C17 C19 H19B 109.5 . . ?
H19A C19 H19B 109.5 . . ?
C17 C19 H19C 109.5 . . ?
H19A C19 H19C 109.5 . . ?
H19B C19 H19C 109.5 . . ?
C1' C2' C7' 121.8(13) . . ?
C1" C2' C7' 124.6(16) . . ?
C1' C2' C3' 121.4(13) . . ?
C1" C2' C3' 117.0(14) . . ?
C7' C2' C3' 116.5(9) . . ?
O7 C3' C4' 107.9(9) . . ?
O7 C3' C2' 107.5(8) . . ?
C4' C3' C2' 115.2(9) . . ?
O7 C3' H3' 108.7 . . ?
C4' C3' H3' 108.7 . . ?
C2' C3' H3' 108.7 . . ?
O8 C4' C15' 117.1(9) . . ?
O8 C4' C5' 58.4(6) . . ?
C15' C4' C5' 121.7(10) . . ?
O8 C4' C3' 113.7(9) . . ?
C15' C4' C3' 114.9(9) . . ?
C5' C4' C3' 118.5(9) . . ?
O8 C5' C6' 116.9(10) . . ?
O8 C5' C4' 59.3(6) . . ?
C6' C5' C4' 120.1(10) . . ?
O8 C5' H5' 116.2 . . ?
C6' C5' H5' 116.2 . . ?
C4' C5' H5' 116.2 . . ?
O9 C6' C5' 119.4(12) . . ?
O9 C6' C7' 122.4(11) . . ?
C5' C6' C7' 117.8(9) . . ?
C8' C7' C2' 113.5(12) . . ?
C8' C7' C6' 112.4(13) . . ?
C2' C7' C6' 106.9(9) . . ?
C2' C7' C8" 109.7(14) . . ?
C6' C7' C8" 112.9(15) . . ?
C8' C7' C1 104.4(11) . . ?
C2' C7' C1 108.3(8) . . ?
C6' C7' C1 111.3(8) . . ?
C8" C7' C1 107.6(12) . . ?
C4' C15' C16' 109.3(9) . . ?
C4' C15' H15C 109.8 . . ?
C16' C15' H15C 109.8 . . ?
C4' C15' H15D 109.8 . . ?
C16' C15' H15D 109.8 . . ?
H15C C15' H15D 108.3 . . ?
O10 C16' C15' 109.3(9) . . ?
O10 C16' C17' 108.2(9) . . ?
C15' C16' C17' 110.1(9) . . ?
O10 C16' H16' 109.7 . . ?
C15' C16' H16' 109.7 . . ?
C17' C16' H16' 109.7 . . ?
O7 C17' C19' 101.8(9) . . ?
O7 C17' C18' 109.4(10) . . ?
C19' C17' C18' 110.4(10) . . ?
O7 C17' C16' 111.0(9) . . ?
C19' C17' C16' 109.8(11) . . ?
C18' C17' C16' 113.8(9) . . ?
C17' C18' H18D 109.5 . . ?
C17' C18' H18E 109.5 . . ?
H18D C18' H18E 109.5 . . ?
C17' C18' H18F 109.5 . . ?
H18D C18' H18F 109.5 . . ?
H18E C18' H18F 109.5 . . ?
C17' C19' H19D 109.5 . . ?
C17' C19' H19E 109.5 . . ?
H19D C19' H19E 109.5 . . ?
C17' C19' H19F 109.5 . . ?
H19D C19' H19F 109.5 . . ?
H19E C19' H19F 109.5 . . ?

loop_
_geom_bond_atom_site_label_1
_geom_bond_atom_site_label_2
_geom_bond_distance
_geom_bond_site_symmetry_2
_geom_bond_publ_flag
O1 C9 1.42(2) . ?
O1 C1 1.455(11) . ?
O1 C9A 1.54(3) . ?
O2 C3 1.419(12) . ?
O2 C17 1.452(11) . ?
O3 C5 1.451(14) . ?
O3 C4 1.467(13) . ?
O4 C6 1.226(11) . ?
O5 C16 1.427(11) . ?
O5 H5A 0.77(14) . ?
O7 C3' 1.439(12) . ?
O7 C17' 1.442(12) . ?
O8 C5' 1.448(13) . ?
O8 C4' 1.462(12) . ?
O9 C6' 1.208(13) . ?
O10 C16' 1.449(13) . ?
O10 H10 0.80(13) . ?
C1 C2 1.514(14) . ?
C1 C7' 1.586(14) . ?
C1 H1 1.0000 . ?
C2 C7 1.313(14) . ?
C2 C3 1.508(14) . ?
C3 C4 1.486(15) . ?
C3 H3 1.0000 . ?
C4 C15 1.484(15) . ?
C4 C5 1.509(16) . ?
C5 C6 1.514(14) . ?
C5 H5 1.0000 . ?
C6 C7 1.466(13) . ?
C7 C8A 1.48(4) . ?
C7 C8 1.55(4) . ?
C8 C9 1.53(2) . ?
C8 C8' 1.56(2) . ?
C8 H8 1.0000 . ?
C9 C10 1.60(2) . ?
C9 H9 1.0000 . ?
C10 C11 1.71(2) . ?
C10 H10A 0.9900 . ?
C10 H10B 0.9900 . ?
C11 C12 1.48(2) . ?
C11 H11A 0.9900 . ?
C11 H11B 0.9900 . ?
C12 C13 1.51(2) . ?
C12 H12A 0.9900 . ?
C12 H12B 0.9900 . ?
C13 C14 1.53(2) . ?
C13 H13A 0.9900 . ?
C13 H13B 0.9900 . ?
C14 H14A 0.9800 . ?
C14 H14B 0.9800 . ?
C14 H14C 0.9800 . ?
C8' C7' 1.50(4) . ?
C8' C9' 1.57(2) . ?
C8' H8' 1.0000 . ?
C9' O6 1.45(2) . ?
C9' C10' 1.49(2) . ?
C9' H9' 1.0000 . ?
C10' C11' 1.58(2) . ?
C10' H10C 0.9900 . ?
C10' H10D 0.9900 . ?
C11' C12' 1.64(2) . ?
C11' H11C 0.9900 . ?
C11' H11D 0.9900 . ?
C12' C13' 1.49(2) . ?
C12' H12C 0.9900 . ?
C12' H12D 0.9900 . ?
C13' C14' 1.58(2) . ?
C13' H13C 0.9900 . ?
C13' H13D 0.9900 . ?
C14' H14D 0.9800 . ?
C14' H14E 0.9800 . ?
C14' H14F 0.9800 . ?
O6 C1' 1.368(19) . ?
C1' C2' 1.32(3) . ?
C1' H1' 0.9500 . ?
C8A C9A 1.53(2) . ?
C8A C8" 1.56(2) . ?
C8A H8A 1.0000 . ?
C9A C10A 1.52(2) . ?
C9A H9A 1.0000 . ?
C10A C11A 1.66(2) . ?
C10A H10E 0.9900 . ?
C10A H10F 0.9900 . ?
C11A C12A 1.55(2) . ?
C11A H11E 0.9900 . ?
C11A H11F 0.9900 . ?
C12A C13A 1.52(3) . ?
C12A H12E 0.9900 . ?
C12A H12F 0.9900 . ?
C13A C14A 1.53(2) . ?
C13A H13E 0.9900 . ?
C13A H13F 0.9900 . ?
C14A H14G 0.9800 . ?
C14A H14H 0.9800 . ?
C14A H14I 0.9800 . ?
C8" C7' 1.57(5) . ?
C8" C9" 1.60(2) . ?
C8" H8" 1.0000 . ?
C9" O6A 1.46(2) . ?
C9" C10" 1.50(3) . ?
C9" H9" 1.0000 . ?
C10" C11" 1.52(2) . ?
C10" H10G 0.9900 . ?
C10" H10H 0.9900 . ?
C11" C12" 1.63(3) . ?
C11" H11G 0.9900 . ?
C11" H11H 0.9900 . ?
C12" C13" 1.49(3) . ?
C12" H12G 0.9900 . ?
C12" H12H 0.9900 . ?
C13" C14" 1.57(3) . ?
C13" H13G 0.9900 . ?
C13" H13H 0.9900 . ?
C14" H14J 0.9800 . ?
C14" H14K 0.9800 . ?
C14" H14L 0.9800 . ?
O6A C1" 1.37(2) . ?
C1" C2' 1.34(3) . ?
C1" H1" 0.9500 . ?
C15 C16 1.541(13) . ?
C15 H15A 0.9900 . ?
C15 H15B 0.9900 . ?
C16 C17 1.541(15) . ?
C16 H16 1.0000 . ?
C17 C18 1.515(14) . ?
C17 C19 1.546(14) . ?
C18 H18A 0.9800 . ?
C18 H18B 0.9800 . ?
C18 H18C 0.9800 . ?
C19 H19A 0.9800 . ?
C19 H19B 0.9800 . ?
C19 H19C 0.9800 . ?
C2' C7' 1.507(14) . ?
C2' C3' 1.525(15) . ?
C3' C4' 1.506(15) . ?
C3' H3' 1.0000 . ?
C4' C15' 1.485(14) . ?
C4' C5' 1.505(14) . ?
C5' C6' 1.466(16) . ?
C5' H5' 1.0000 . ?
C6' C7' 1.536(15) . ?
C15' C16' 1.491(15) . ?
C15' H15C 0.9900 . ?
C15' H15D 0.9900 . ?
C16' C17' 1.540(16) . ?
C16' H16' 1.0000 . ?
C17' C19' 1.512(16) . ?
C17' C18' 1.517(17) . ?
C18' H18D 0.9800 . ?
C18' H18E 0.9800 . ?
C18' H18F 0.9800 . ?
C19' H19D 0.9800 . ?
C19' H19E 0.9800 . ?
C19' H19F 0.9800 . ?

loop_
_geom_hbond_atom_site_label_D
_geom_hbond_atom_site_label_H
_geom_hbond_atom_site_label_A
_geom_hbond_distance_DH
_geom_hbond_distance_HA
_geom_hbond_distance_DA
_geom_hbond_angle_DHA
_geom_hbond_site_symmetry_A
_geom_hbond_publ_flag
O5 H5A O1 0.77 2.05 2.798(10) 162.3 6_655 yes
O10 H10 O4 0.80 1.98 2.781(11) 177.1 1_665 yes

loop_
_geom_torsion_atom_site_label_1
_geom_torsion_atom_site_label_2
_geom_torsion_atom_site_label_3
_geom_torsion_atom_site_label_4
_geom_torsion
_geom_torsion_site_symmetry_1
_geom_torsion_site_symmetry_2
_geom_torsion_site_symmetry_3
_geom_torsion_site_symmetry_4
_geom_torsion_publ_flag
C9 O1 C1 C2 50.1(14) . . . . ?
C9A O1 C1 C2 63.1(15) . . . . ?
C9 O1 C1 C7' -66.8(13) . . . . ?
C9A O1 C1 C7' -53.8(15) . . . . ?
O1 C1 C2 C7 -55.8(11) . . . . ?
C7' C1 C2 C7 61.2(11) . . . . ?
O1 C1 C2 C3 129.4(9) . . . . ?
C7' C1 C2 C3 -113.7(10) . . . . ?
C17 O2 C3 C4 56.1(11) . . . . ?
C17 O2 C3 C2 -179.7(8) . . . . ?
C7 C2 C3 O2 -111.2(11) . . . . ?
C1 C2 C3 O2 63.0(11) . . . . ?
C7 C2 C3 C4 9.4(15) . . . . ?
C1 C2 C3 C4 -176.5(9) . . . . ?
C5 O3 C4 C15 111.4(11) . . . . ?
C5 O3 C4 C3 -109.9(10) . . . . ?
O2 C3 C4 O3 173.6(8) . . . . ?
C2 C3 C4 O3 55.6(12) . . . . ?
O2 C3 C4 C15 -49.2(12) . . . . ?
C2 C3 C4 C15 -167.2(9) . . . . ?
O2 C3 C4 C5 107.9(11) . . . . ?
C2 C3 C4 C5 -10.1(14) . . . . ?
C4 O3 C5 C6 112.5(10) . . . . ?
C15 C4 C5 O3 -101.4(11) . . . . ?
C3 C4 C5 O3 102.0(11) . . . . ?
O3 C4 C5 C6 -100.9(11) . . . . ?
C15 C4 C5 C6 157.7(10) . . . . ?
C3 C4 C5 C6 1.2(16) . . . . ?
O3 C5 C6 O4 129.1(10) . . . . ?
C4 C5 C6 O4 -163.8(10) . . . . ?
O3 C5 C6 C7 -57.5(12) . . . . ?
C4 C5 C6 C7 9.6(15) . . . . ?
C3 C2 C7 C6 1.8(16) . . . . ?
C1 C2 C7 C6 -172.7(9) . . . . ?
C3 C2 C7 C8A 172.5(15) . . . . ?
C1 C2 C7 C8A -2.0(17) . . . . ?
C3 C2 C7 C8 173.7(13) . . . . ?
C1 C2 C7 C8 -0.8(15) . . . . ?
O4 C6 C7 C2 161.8(10) . . . . ?
C5 C6 C7 C2 -11.3(14) . . . . ?
O4 C6 C7 C8A -8(2) . . . . ?
C5 C6 C7 C8A 179.1(16) . . . . ?
O4 C6 C7 C8 -9.7(18) . . . . ?
C5 C6 C7 C8 177.3(13) . . . . ?
C2 C7 C8 C9 57(2) . . . . ?
C6 C7 C8 C9 -131.2(16) . . . . ?
C2 C7 C8 C8' -58(2) . . . . ?
C6 C7 C8 C8' 113.6(18) . . . . ?
C1 O1 C9 C8 9(2) . . . . ?
C1 O1 C9 C10 -121.3(16) . . . . ?
C7 C8 C9 O1 -60(2) . . . . ?
C8' C8 C9 O1 45(3) . . . . ?
C7 C8 C9 C10 70(2) . . . . ?
C8' C8 C9 C10 175.4(19) . . . . ?
O1 C9 C10 C11 -155.4(18) . . . . ?
C8 C9 C10 C11 75(2) . . . . ?
C9 C10 C11 C12 158.2(17) . . . . ?
C10 C11 C12 C13 -91(2) . . . . ?
C11 C12 C13 C14 -82(3) . . . . ?
C9 C8 C8' C7' -42(3) . . . . ?
C7 C8 C8' C7' 64(2) . . . . ?
C9 C8 C8' C9' 92(3) . . . . ?
C7 C8 C8' C9' -162(2) . . . . ?
C7' C8' C9' O6 48(2) . . . . ?
C8 C8' C9' O6 -87(3) . . . . ?
C7' C8' C9' C10' -80(3) . . . . ?
C8 C8' C9' C10' 145(2) . . . . ?
O6 C9' C10' C11' 52(2) . . . . ?
C8' C9' C10' C11' -179(2) . . . . ?
C9' C10' C11' C12' 156.8(17) . . . . ?
C10' C11' C12' C13' -108(2) . . . . ?
C11' C12' C13' C14' -156.7(16) . . . . ?
C10' C9' O6 C1' 87(2) . . . . ?
C8' C9' O6 C1' -46(3) . . . . ?
C9' O6 C1' C2' 26(3) . . . . ?
C2 C7 C8A C9A 58(3) . . . . ?
C6 C7 C8A C9A -131(2) . . . . ?
C2 C7 C8A C8" -62(3) . . . . ?
C6 C7 C8A C8" 108(3) . . . . ?
C7 C8A C9A C10A 60(4) . . . . ?
C8" C8A C9A C10A -178(3) . . . . ?
C7 C8A C9A O1 -47(3) . . . . ?
C8" C8A C9A O1 75(3) . . . . ?
C1 O1 C9A C10A -135.4(15) . . . . ?
C1 O1 C9A C8A -13(2) . . . . ?
C8A C9A C10A C11A 49(4) . . . . ?
O1 C9A C10A C11A 159(2) . . . . ?
C9A C10A C11A C12A 88(3) . . . . ?
C10A C11A C12A C13A 68(3) . . . . ?
C11A C12A C13A C14A 173(3) . . . . ?
C7 C8A C8" C7' 62(3) . . . . ?
C9A C8A C8" C7' -64(3) . . . . ?
C7 C8A C8" C9" -172(3) . . . . ?
C9A C8A C8" C9" 62(4) . . . . ?
C8A C8" C9" O6A -80(3) . . . . ?
C7' C8" C9" O6A 40(3) . . . . ?
C8A C8" C9" C10" 157(3) . . . . ?
C7' C8" C9" C10" -83(3) . . . . ?
O6A C9" C10" C11" 134(2) . . . . ?
C8" C9" C10" C11" -102(3) . . . . ?
C9" C10" C11" C12" -154(2) . . . . ?
C10" C11" C12" C13" -169(3) . . . . ?
C11" C12" C13" C14" -2(4) . . . . ?
C10" C9" O6A C1" 74(3) . . . . ?
C8" C9" O6A C1" -48(3) . . . . ?
C9" O6A C1" C2' 25(4) . . . . ?
O3 C4 C15 C16 -174.3(9) . . . . ?
C3 C4 C15 C16 48.5(12) . . . . ?
C5 C4 C15 C16 -108.3(11) . . . . ?
C4 C15 C16 O5 -174.2(9) . . . . ?
C4 C15 C16 C17 -52.2(11) . . . . ?
C3 O2 C17 C18 63.8(11) . . . . ?
C3 O2 C17 C16 -62.3(10) . . . . ?
C3 O2 C17 C19 -178.5(9) . . . . ?
O5 C16 C17 O2 178.7(7) . . . . ?
C15 C16 C17 O2 58.7(10) . . . . ?
O5 C16 C17 C18 53.8(11) . . . . ?
C15 C16 C17 C18 -66.2(11) . . . . ?
O5 C16 C17 C19 -69.5(10) . . . . ?
C15 C16 C17 C19 170.5(8) . . . . ?
O6 C1' C2' C7' -5(3) . . . . ?
O6 C1' C2' C3' -178.6(18) . . . . ?
O6A C1" C2' C7' 10(4) . . . . ?
O6A C1" C2' C3' 174(2) . . . . ?
C17' O7 C3' C4' 65.6(11) . . . . ?
C17' O7 C3' C2' -169.6(9) . . . . ?
C1' C2' C3' O7 13(2) . . . . ?
C1" C2' C3' O7 34(2) . . . . ?
C7' C2' C3' O7 -160.6(9) . . . . ?
C1' C2' C3' C4' 133.1(16) . . . . ?
C1" C2' C3' C4' 154.5(18) . . . . ?
C7' C2' C3' C4' -40.4(15) . . . . ?
C5' O8 C4' C15' 112.3(10) . . . . ?
C5' O8 C4' C3' -110.0(9) . . . . ?
O7 C3' C4' O8 -162.9(7) . . . . ?
C2' C3' C4' O8 77.0(11) . . . . ?
O7 C3' C4' C15' -24.2(11) . . . . ?
C2' C3' C4' C15' -144.3(10) . . . . ?
O7 C3' C4' C5' 131.5(9) . . . . ?
C2' C3' C4' C5' 11.4(14) . . . . ?
C4' O8 C5' C6' 110.6(11) . . . . ?
C15' C4' C5' O8 -104.4(10) . . . . ?
C3' C4' C5' O8 101.7(10) . . . . ?
O8 C4' C5' C6' -105.3(12) . . . . ?
C15' C4' C5' C6' 150.3(10) . . . . ?
C3' C4' C5' C6' -3.7(15) . . . . ?
O8 C5' C6' O9 141.8(10) . . . . ?
C4' C5' C6' O9 -149.7(10) . . . . ?
O8 C5' C6' C7' -45.0(13) . . . . ?
C4' C5' C6' C7' 23.4(15) . . . . ?
C8 C8' C7' C2' 106.7(19) . . . . ?
C9' C8' C7' C2' -29(2) . . . . ?
C8 C8' C7' C6' -131.8(18) . . . . ?
C9' C8' C7' C6' 92.9(19) . . . . ?
C8 C8' C7' C1 -11(2) . . . . ?
C9' C8' C7' C1 -146.4(16) . . . . ?
C1' C2' C7' C8' 8(2) . . . . ?
C3' C2' C7' C8' -178.7(14) . . . . ?
C1' C2' C7' C6' -116.7(17) . . . . ?
C1" C2' C7' C6' -139.4(19) . . . . ?
C3' C2' C7' C6' 56.8(13) . . . . ?
C1" C2' C7' C8" -17(2) . . . . ?
C3' C2' C7' C8" 179.5(15) . . . . ?
C1' C2' C7' C1 123.3(17) . . . . ?
C1" C2' C7' C1 101(2) . . . . ?
C3' C2' C7' C1 -63.2(13) . . . . ?
O9 C6' C7' C8' -0.2(16) . . . . ?
C5' C6' C7' C8' -173.1(12) . . . . ?
O9 C6' C7' C2' 125.0(11) . . . . ?
C5' C6' C7' C2' -47.9(12) . . . . ?
O9 C6' C7' C8" 4.3(18) . . . . ?
C5' C6' C7' C8" -168.7(14) . . . . ?
O9 C6' C7' C1 -116.9(11) . . . . ?
C5' C6' C7' C1 70.2(12) . . . . ?
C8A C8" C7' C2' 114(2) . . . . ?
C9" C8" C7' C2' -9(3) . . . . ?
C8A C8" C7' C6' -127.3(19) . . . . ?
C9" C8" C7' C6' 110(2) . . . . ?
C8A C8" C7' C1 -4(2) . . . . ?
C9" C8" C7' C1 -126.4(19) . . . . ?
O1 C1 C7' C8' 65.5(14) . . . . ?
C2 C1 C7' C8' -51.1(14) . . . . ?
O1 C1 C7' C2' -55.7(11) . . . . ?
C2 C1 C7' C2' -172.3(9) . . . . ?
O1 C1 C7' C6' -173.0(8) . . . . ?
C2 C1 C7' C6' 70.4(10) . . . . ?
O1 C1 C7' C8" 62.8(16) . . . . ?
C2 C1 C7' C8" -53.8(16) . . . . ?
O8 C4' C15' C16' 101.0(10) . . . . ?
C5' C4' C15' C16' 169.0(9) . . . . ?
C3' C4' C15' C16' -36.2(12) . . . . ?
C4' C15' C16' O10 -57.1(11) . . . . ?
C4' C15' C16' C17' 61.6(12) . . . . ?
C3' O7 C17' C19' -156.5(10) . . . . ?
C3' O7 C17' C18' 86.6(11) . . . . ?
C3' O7 C17' C16' -39.8(13) . . . . ?
O10 C16' C17' O7 95.0(10) . . . . ?
C15' C16' C17' O7 -24.4(13) . . . . ?
O10 C16' C17' C19' -153.2(9) . . . . ?
C15' C16' C17' C19' 87.4(11) . . . . ?
O10 C16' C17' C18' -28.9(12) . . . . ?
C15' C16' C17' C18' -148.3(10) . . . . ?
